data_4309220
loop_
_publ_author_name
'Bao-Qing Ma'
'Karen L. Mulfort'
'Joseph T. Hupp'

_publ_section_title
;
Microporous Pillared Paddle-Wheel Frameworks Based on Mixed-Ligand
Coordination of Zinc Ions
;
_journal_name_full 'Inorganic Chemistry'
_journal_page_first 4912
_journal_page_last 4914
_journal_paper_doi 10.1021/ic050452i
_journal_volume 44
_journal_year 2005
_chemical_formula_sum 'C52 H28 N4 O12 Zn2'
_chemical_formula_weight 1031.52
_chemical_name_systematic
; 
 ? 
;
_space_group_IT_number 2
_symmetry_cell_setting triclinic
_symmetry_space_group_name_Hall '-P 1'
_symmetry_space_group_name_H-M 'P -1'
_atom_sites_solution_hydrogens geom
_atom_sites_solution_primary direct
_atom_sites_solution_secondary difmap
_audit_creation_method SHELXL-97
_cell_angle_alpha 82.9870(10)
_cell_angle_beta 78.4460(10)
_cell_angle_gamma 72.7710(10)
_cell_formula_units_Z 2
_cell_length_a 15.1644(13)
_cell_length_b 15.1729(13)
_cell_length_c 22.273(2)
_cell_measurement_reflns_used 5992
_cell_measurement_temperature 120(1)
_cell_measurement_theta_max 28.46
_cell_measurement_theta_min 2.27
_cell_volume 4784.8(7)
_computing_cell_refinement SMART
_computing_data_collection SMART
_computing_data_reduction SAINT
_computing_molecular_graphics XP
_computing_publication_material XCIF
_computing_structure_refinement 'SHELXL-97 (Sheldrick, 1997)'
_computing_structure_solution 'SHELXS-97 (Sheldrick, 1990)'
_diffrn_ambient_temperature 120(1)
_diffrn_measured_fraction_theta_full 0.888
_diffrn_measured_fraction_theta_max 0.888
_diffrn_measurement_device_type 'SMART CCD 1000'
_diffrn_radiation_monochromator graphite
_diffrn_radiation_source 'fine-focus sealed tube'
_diffrn_radiation_type MoK\a
_diffrn_radiation_wavelength 0.71073
_diffrn_reflns_av_R_equivalents 0.0490
_diffrn_reflns_av_sigmaI/netI 0.0707
_diffrn_reflns_limit_h_max 20
_diffrn_reflns_limit_h_min -19
_diffrn_reflns_limit_k_max 19
_diffrn_reflns_limit_k_min -20
_diffrn_reflns_limit_l_max 29
_diffrn_reflns_limit_l_min -28
_diffrn_reflns_number 43990
_diffrn_reflns_theta_full 28.86
_diffrn_reflns_theta_max 28.86
_diffrn_reflns_theta_min 0.94
_exptl_absorpt_coefficient_mu 0.535
_exptl_absorpt_correction_T_max 0.89002
_exptl_absorpt_correction_T_min 0.65659
_exptl_absorpt_correction_type face-indexed
_exptl_crystal_colour yellow
_exptl_crystal_density_diffrn 0.716
_exptl_crystal_density_method 'not measured'
_exptl_crystal_description block
_exptl_crystal_F_000 1048
_exptl_crystal_size_max 0.167
_exptl_crystal_size_mid 0.142
_exptl_crystal_size_min 0.062
_refine_diff_density_max 0.756
_refine_diff_density_min -0.300
_refine_diff_density_rms 0.054
_refine_ls_extinction_method none
_refine_ls_goodness_of_fit_ref 0.867
_refine_ls_hydrogen_treatment mixed
_refine_ls_matrix_type full
_refine_ls_number_parameters 631
_refine_ls_number_reflns 22298
_refine_ls_number_restraints 0
_refine_ls_restrained_S_all 0.867
_refine_ls_R_factor_all 0.0544
_refine_ls_R_factor_gt 0.0365
_refine_ls_shift/su_max 0.004
_refine_ls_shift/su_mean 0.000
_refine_ls_structure_factor_coef Fsqd
_refine_ls_weighting_details 'calc w=1/[\s^2^(Fo^2^)+(0.0405P)^2^+0.0000P] where P=(Fo^2^+2Fc^2^)/3'
_refine_ls_weighting_scheme calc
_refine_ls_wR_factor_gt 0.0827
_refine_ls_wR_factor_ref 0.0861
_reflns_number_gt 14485
_reflns_number_total 22298
_reflns_threshold_expression >2sigma(I)
_cod_data_source_file ic050452isi20050325_110129.cif
_cod_data_source_block face
_cod_original_cell_volume 4784.9(7)
_cod_database_code 4309220

loop_
_symmetry_equiv_pos_as_xyz
'x, y, z'
'-x, -y, -z'

loop_
_atom_site_label
_atom_site_type_symbol
_atom_site_fract_x
_atom_site_fract_y
_atom_site_fract_z
_atom_site_U_iso_or_equiv
_atom_site_adp_type
_atom_site_occupancy
_atom_site_symmetry_multiplicity
_atom_site_calc_flag
_atom_site_refinement_flags
_atom_site_disorder_assembly
_atom_site_disorder_group
C1 C 0.22223(13) 0.25370(13) 0.06708(8) 0.0382(4) Uani 1 1 d . . .
H1 H 0.2744 0.2144 0.0817 0.046 Uiso 1 1 calc R . .
C2 C 0.21705(14) 0.25499(14) 0.00577(8) 0.0450(5) Uani 1 1 d . . .
H2 H 0.2654 0.2182 -0.0208 0.054 Uiso 1 1 calc R . .
C3 C 0.13834(13) 0.31222(12) -0.01512(7) 0.0335(4) Uani 1 1 d . . .
C4 C 0.06947(13) 0.36813(12) 0.02406(7) 0.0337(4) Uani 1 1 d . . .
H4 H 0.0166 0.4078 0.0104 0.040 Uiso 1 1 calc R . .
C5 C 0.08042(12) 0.36420(11) 0.08457(7) 0.0315(4) Uani 1 1 d . . .
H5 H 0.0341 0.4029 0.1113 0.038 Uiso 1 1 calc R . .
C6 C 0.12210(14) 0.22795(13) -0.09608(8) 0.0412(5) Uani 1 1 d . . .
C7 C 0.11600(14) 0.22544(13) -0.16120(8) 0.0395(5) Uani 1 1 d . . .
C8 C 0.11585(12) 0.30531(12) -0.20163(7) 0.0334(4) Uani 1 1 d . . .
C9 C 0.11697(12) 0.38905(12) -0.18063(7) 0.0300(4) Uani 1 1 d . . .
C10 C 0.12189(12) 0.39372(12) -0.11527(7) 0.0326(4) Uani 1 1 d . . .
C11 C 0.11618(12) 0.46502(12) -0.22035(7) 0.0338(4) Uani 1 1 d . . .
H11 H 0.1172 0.5198 -0.2062 0.041 Uiso 1 1 calc R . .
C12 C 0.11375(12) 0.46072(12) -0.28277(7) 0.0332(4) Uani 1 1 d . . .
H12 H 0.1131 0.5128 -0.3097 0.040 Uiso 1 1 calc R . .
C13 C 0.11236(12) 0.38161(12) -0.30374(7) 0.0306(4) Uani 1 1 d . . .
C14 C 0.11203(12) 0.30104(12) -0.26376(7) 0.0322(4) Uani 1 1 d . . .
C15 C 0.10818(14) 0.21955(13) -0.28446(8) 0.0411(5) Uani 1 1 d . . .
C16 C 0.10765(16) 0.14229(14) -0.24447(8) 0.0536(6) Uani 1 1 d . . .
H16 H 0.1040 0.0884 -0.2584 0.064 Uiso 1 1 calc R . .
C17 C 0.11277(16) 0.14630(14) -0.18245(8) 0.0513(6) Uani 1 1 d . . .
H17 H 0.1140 0.0941 -0.1556 0.062 Uiso 1 1 calc R . .
C18 C 0.10324(15) 0.21484(14) -0.34951(8) 0.0438(5) Uani 1 1 d . . .
C19 C 0.10878(13) 0.37796(13) -0.37010(8) 0.0354(4) Uani 1 1 d . . .
C20 C 0.10284(13) 0.29007(12) -0.45206(7) 0.0328(4) Uani 1 1 d . . .
C21 C 0.17469(15) 0.22878(15) -0.48554(8) 0.0543(6) Uani 1 1 d . . .
H21 H 0.2224 0.1885 -0.4669 0.065 Uiso 1 1 calc R . .
C22 C 0.17567(14) 0.22737(14) -0.54729(8) 0.0485(5) Uani 1 1 d . . .
H22 H 0.2261 0.1870 -0.5703 0.058 Uiso 1 1 calc R . .
C23 C 0.03701(13) 0.34082(14) -0.54220(8) 0.0433(5) Uani 1 1 d . . .
H23 H -0.0101 0.3801 -0.5618 0.052 Uiso 1 1 calc R . .
C24 C 0.03114(14) 0.34640(15) -0.48000(8) 0.0503(5) Uani 1 1 d . . .
H24 H -0.0199 0.3871 -0.4577 0.060 Uiso 1 1 calc R . .
C25 C -0.04058(11) 0.30636(10) 0.27534(7) 0.0256(4) Uani 1 1 d . . .
C26 C -0.13833(12) 0.30636(12) 0.27335(8) 0.0325(4) Uani 1 1 d . . .
C27 C -0.16122(14) 0.28811(17) 0.22051(9) 0.0591(6) Uani 1 1 d . . .
H27 H -0.1160 0.2790 0.1851 0.071 Uiso 1 1 calc R . .
C28 C -0.25044(15) 0.2831(2) 0.21897(9) 0.0725(8) Uani 1 1 d . . .
H28 H -0.2638 0.2697 0.1827 0.087 Uiso 1 1 calc R . .
C29 C -0.32048(13) 0.29777(15) 0.27077(8) 0.0476(5) Uani 1 1 d . . .
C30 C -0.29814(13) 0.31987(15) 0.32356(9) 0.0474(5) Uani 1 1 d . . .
H30 H -0.3442 0.3327 0.3583 0.057 Uiso 1 1 calc R . .
C31 C -0.20788(12) 0.32307(14) 0.32517(8) 0.0412(5) Uani 1 1 d . . .
H31 H -0.1939 0.3365 0.3612 0.049 Uiso 1 1 calc R . .
C32 C -0.41516(13) 0.29053(15) 0.26895(9) 0.0476(5) Uani 1 1 d . . .
C33 C -0.45163(15) 0.31248(19) 0.21466(9) 0.0688(8) Uani 1 1 d . . .
H33 H -0.4164 0.3327 0.1795 0.083 Uiso 1 1 calc R . .
C34 C -0.53850(14) 0.30480(17) 0.21218(9) 0.0605(7) Uani 1 1 d . . .
H34 H -0.5612 0.3194 0.1753 0.073 Uiso 1 1 calc R . .
C35 C -0.59298(12) 0.27549(13) 0.26400(8) 0.0365(4) Uani 1 1 d . . .
C36 C -0.55725(12) 0.25398(13) 0.31873(8) 0.0402(5) Uani 1 1 d . . .
H36 H -0.5929 0.2344 0.3540 0.048 Uiso 1 1 calc R . .
C37 C -0.46955(13) 0.26145(14) 0.32105(9) 0.0460(5) Uani 1 1 d . . .
H37 H -0.4466 0.2469 0.3578 0.055 Uiso 1 1 calc R . .
C38 C 0.31014(12) 0.27151(11) 0.26187(8) 0.0300(4) Uani 1 1 d . . .
C39 C 0.15645(11) 0.11579(11) 0.26502(7) 0.0265(4) Uani 1 1 d . . .
C40 C 0.15650(12) 1.01693(11) 0.26461(8) 0.0305(4) Uani 1 1 d . . .
C41 C 0.19034(13) 0.96950(12) 0.21206(8) 0.0375(4) Uani 1 1 d . . .
H41 H 0.2164 0.9981 0.1765 0.045 Uiso 1 1 calc R . .
C42 C 0.18588(14) 0.87979(12) 0.21168(8) 0.0388(4) Uani 1 1 d . . .
H42 H 0.2099 0.8486 0.1759 0.047 Uiso 1 1 calc R . .
C43 C 0.14622(13) 0.83545(11) 0.26366(8) 0.0353(4) Uani 1 1 d . . .
C44 C 0.11354(17) 0.88349(13) 0.31664(9) 0.0586(7) Uani 1 1 d . . .
H44 H 0.0873 0.8553 0.3523 0.070 Uiso 1 1 calc R . .
C45 C 0.11948(16) 0.97294(13) 0.31717(8) 0.0514(6) Uani 1 1 d . . .
H45 H 0.0983 1.0034 0.3533 0.062 Uiso 1 1 calc R . .
C46 C 0.13804(13) 0.74029(11) 0.26301(8) 0.0333(4) Uani 1 1 d . . .
C47 C 0.12886(13) 0.70796(11) 0.20977(8) 0.0363(4) Uani 1 1 d . . .
H47 H 0.1277 0.7466 0.1740 0.044 Uiso 1 1 calc R . .
C48 C 0.12129(12) 0.61898(11) 0.20849(8) 0.0321(4) Uani 1 1 d . . .
H48 H 0.1151 0.5988 0.1722 0.039 Uiso 1 1 calc R . .
C49 C 0.12296(11) 0.56050(11) 0.26151(7) 0.0270(4) Uani 1 1 d . . .
C50 C 0.13200(13) 0.59251(11) 0.31538(8) 0.0343(4) Uani 1 1 d . . .
H50 H 0.1331 0.5539 0.3512 0.041 Uiso 1 1 calc R . .
C51 C 0.13938(14) 0.68109(12) 0.31615(8) 0.0386(4) Uani 1 1 d . . .
H51 H 0.1453 0.7014 0.3525 0.046 Uiso 1 1 calc R . .
C52 C 0.11864(11) 0.46260(11) 0.26091(8) 0.0263(4) Uani 1 1 d . . .
N1 N 0.15411(9) 0.30757(9) 0.10638(6) 0.0266(3) Uani 1 1 d . . .
N2 N 0.12977(11) 0.31094(10) -0.07848(6) 0.0361(4) Uani 1 1 d . . .
N3 N 0.10233(11) 0.29566(10) -0.38780(6) 0.0353(4) Uani 1 1 d . . .
N4 N 0.10768(9) 0.28125(9) -0.57530(6) 0.0252(3) Uani 1 1 d . . .
O1 O 0.12067(12) 0.16334(9) -0.05921(6) 0.0588(4) Uani 1 1 d . . .
O2 O 0.12187(9) 0.46369(8) -0.09457(5) 0.0410(3) Uani 1 1 d . . .
O3 O 0.09803(12) 0.14604(10) -0.37055(6) 0.0602(4) Uani 1 1 d . . .
O4 O 0.11098(10) 0.44314(9) -0.40718(5) 0.0462(3) Uani 1 1 d . . .
O5 O 0.11660(9) 0.41651(7) 0.31158(5) 0.0341(3) Uani 1 1 d . . .
O6 O 0.11827(8) 0.43461(7) 0.21033(5) 0.0301(3) Uani 1 1 d . . .
O7 O 0.18279(8) 0.15585(7) 0.21425(5) 0.0294(3) Uani 1 1 d . . .
O8 O 0.12799(8) 0.15245(7) 0.31555(5) 0.0304(3) Uani 1 1 d . . .
O9 O -0.02092(7) 0.31373(8) 0.32626(5) 0.0298(3) Uani 1 1 d . . .
O10 O 0.01541(7) 0.29862(8) 0.22500(5) 0.0290(3) Uani 1 1 d . . .
O11 O 0.26153(8) 0.25175(8) 0.31157(5) 0.0344(3) Uani 1 1 d . . .
O12 O 0.28381(8) 0.28996(8) 0.21052(5) 0.0335(3) Uani 1 1 d . . .
Zn1 Zn 0.117580(12) 0.282875(12) 0.332742(7) 0.02020(5) Uani 1 1 d . . .
Zn2 Zn 0.153572(12) 0.296748(12) 0.198291(7) 0.02009(5) Uani 1 1 d . . .

loop_
_atom_site_aniso_label
_atom_site_aniso_U_11
_atom_site_aniso_U_22
_atom_site_aniso_U_33
_atom_site_aniso_U_23
_atom_site_aniso_U_13
_atom_site_aniso_U_12
C1 0.0335(10) 0.0517(12) 0.0249(9) -0.0054(8) -0.0064(8) -0.0033(9)
C2 0.0409(12) 0.0607(13) 0.0243(9) -0.0091(9) -0.0033(8) 0.0004(10)
C3 0.0488(12) 0.0342(10) 0.0193(8) -0.0009(7) -0.0116(8) -0.0108(9)
C4 0.0425(11) 0.0330(10) 0.0243(9) 0.0007(7) -0.0141(8) -0.0041(8)
C5 0.0367(10) 0.0293(9) 0.0249(9) -0.0027(7) -0.0097(7) -0.0008(8)
C6 0.0640(14) 0.0409(11) 0.0195(9) -0.0016(8) -0.0110(9) -0.0136(10)
C7 0.0623(13) 0.0383(10) 0.0217(9) 0.0021(8) -0.0133(8) -0.0173(10)
C8 0.0395(11) 0.0383(10) 0.0208(8) 0.0004(7) -0.0077(7) -0.0076(8)
C9 0.0346(10) 0.0356(10) 0.0192(8) -0.0052(7) -0.0078(7) -0.0055(8)
C10 0.0396(11) 0.0358(10) 0.0188(8) 0.0001(7) -0.0061(7) -0.0052(8)
C11 0.0447(11) 0.0310(9) 0.0248(9) -0.0023(7) -0.0093(8) -0.0068(8)
C12 0.0439(11) 0.0326(10) 0.0210(8) 0.0010(7) -0.0085(7) -0.0067(8)
C13 0.0341(10) 0.0376(10) 0.0187(8) -0.0013(7) -0.0077(7) -0.0060(8)
C14 0.0379(10) 0.0378(10) 0.0188(8) -0.0014(7) -0.0086(7) -0.0054(8)
C15 0.0641(14) 0.0404(11) 0.0235(9) 0.0003(8) -0.0127(9) -0.0189(10)
C16 0.0978(18) 0.0465(12) 0.0269(10) 0.0006(9) -0.0206(11) -0.0307(12)
C17 0.0916(17) 0.0435(12) 0.0245(10) 0.0036(8) -0.0146(10) -0.0268(12)
C18 0.0647(14) 0.0446(12) 0.0248(9) -0.0035(8) -0.0112(9) -0.0169(10)
C19 0.0404(11) 0.0416(11) 0.0230(9) -0.0035(8) -0.0078(8) -0.0075(9)
C20 0.0393(11) 0.0401(10) 0.0181(8) -0.0028(7) -0.0076(7) -0.0075(8)
C21 0.0615(14) 0.0620(14) 0.0311(11) -0.0055(10) -0.0234(10) 0.0062(11)
C22 0.0527(13) 0.0544(13) 0.0259(10) -0.0093(9) -0.0111(9) 0.0094(10)
C23 0.0395(11) 0.0608(13) 0.0265(9) -0.0049(9) -0.0131(8) -0.0035(10)
C24 0.0437(12) 0.0696(15) 0.0282(10) -0.0136(10) -0.0068(9) 0.0027(11)
C25 0.0246(9) 0.0231(8) 0.0318(9) 0.0014(7) -0.0097(7) -0.0087(7)
C26 0.0258(9) 0.0456(11) 0.0303(9) 0.0019(8) -0.0080(7) -0.0162(8)
C27 0.0364(12) 0.119(2) 0.0339(11) -0.0159(12) -0.0026(9) -0.0387(13)
C28 0.0450(13) 0.159(3) 0.0350(12) -0.0231(14) -0.0030(10) -0.0574(16)
C29 0.0312(11) 0.0835(16) 0.0361(11) 0.0058(10) -0.0078(8) -0.0310(11)
C30 0.0277(10) 0.0829(16) 0.0361(11) -0.0006(10) -0.0026(8) -0.0254(10)
C31 0.0320(10) 0.0648(13) 0.0340(10) -0.0045(9) -0.0066(8) -0.0234(10)
C32 0.0290(11) 0.0844(16) 0.0379(11) 0.0013(10) -0.0114(8) -0.0272(11)
C33 0.0428(13) 0.139(2) 0.0383(12) 0.0217(13) -0.0096(10) -0.0548(15)
C34 0.0451(13) 0.114(2) 0.0354(11) 0.0199(12) -0.0172(9) -0.0457(14)
C35 0.0268(10) 0.0500(11) 0.0373(10) 0.0050(8) -0.0093(8) -0.0185(9)
C36 0.0286(10) 0.0630(13) 0.0340(10) 0.0046(9) -0.0065(8) -0.0227(9)
C37 0.0322(11) 0.0744(15) 0.0374(11) 0.0077(10) -0.0130(8) -0.0238(10)
C38 0.0280(9) 0.0300(9) 0.0361(10) -0.0015(8) -0.0095(8) -0.0117(8)
C39 0.0275(9) 0.0234(8) 0.0317(9) -0.0005(7) -0.0080(7) -0.0106(7)
C40 0.0414(11) 0.0218(8) 0.0324(9) -0.0025(7) -0.0060(8) -0.0151(8)
C41 0.0546(12) 0.0292(9) 0.0324(10) 0.0019(8) -0.0028(8) -0.0220(9)
C42 0.0567(13) 0.0299(10) 0.0319(10) -0.0085(8) 0.0012(9) -0.0187(9)
C43 0.0535(12) 0.0258(9) 0.0324(10) -0.0027(7) -0.0063(8) -0.0204(9)
C44 0.113(2) 0.0394(12) 0.0319(11) -0.0057(9) 0.0108(11) -0.0477(13)
C45 0.0935(18) 0.0372(11) 0.0313(10) -0.0117(8) 0.0063(10) -0.0377(12)
C46 0.0500(12) 0.0227(9) 0.0307(9) -0.0020(7) -0.0033(8) -0.0177(8)
C47 0.0587(13) 0.0256(9) 0.0289(9) 0.0018(7) -0.0061(8) -0.0209(9)
C48 0.0461(11) 0.0251(9) 0.0295(9) -0.0022(7) -0.0081(8) -0.0152(8)
C49 0.0321(9) 0.0228(8) 0.0286(9) -0.0016(7) -0.0029(7) -0.0133(7)
C50 0.0510(12) 0.0289(9) 0.0286(9) 0.0011(7) -0.0068(8) -0.0208(9)
C51 0.0639(13) 0.0316(10) 0.0263(9) -0.0043(7) -0.0059(9) -0.0228(9)
C52 0.0256(9) 0.0224(8) 0.0336(9) -0.0020(7) -0.0046(7) -0.0108(7)
N1 0.0322(8) 0.0289(7) 0.0201(7) 0.0005(6) -0.0072(6) -0.0100(6)
N2 0.0519(10) 0.0392(9) 0.0183(7) -0.0007(6) -0.0115(7) -0.0112(7)
N3 0.0495(10) 0.0403(9) 0.0167(7) -0.0025(6) -0.0100(6) -0.0104(7)
N4 0.0244(7) 0.0286(7) 0.0229(7) -0.0024(6) -0.0067(6) -0.0057(6)
O1 0.1109(13) 0.0450(8) 0.0261(7) 0.0072(6) -0.0202(7) -0.0285(9)
O2 0.0673(9) 0.0376(7) 0.0223(6) -0.0025(5) -0.0153(6) -0.0160(7)
O3 0.1132(14) 0.0508(9) 0.0283(7) -0.0027(6) -0.0246(8) -0.0326(9)
O4 0.0729(10) 0.0469(8) 0.0199(6) 0.0037(6) -0.0133(6) -0.0171(7)
O5 0.0499(8) 0.0239(6) 0.0341(7) 0.0034(5) -0.0114(6) -0.0182(6)
O6 0.0394(7) 0.0223(6) 0.0328(6) -0.0040(5) -0.0082(5) -0.0126(5)
O7 0.0388(7) 0.0208(6) 0.0303(6) -0.0017(5) -0.0046(5) -0.0118(5)
O8 0.0403(7) 0.0227(6) 0.0310(6) -0.0040(5) -0.0027(5) -0.0143(5)
O9 0.0246(6) 0.0370(7) 0.0316(6) -0.0032(5) -0.0091(5) -0.0110(5)
O10 0.0227(6) 0.0386(7) 0.0286(6) -0.0017(5) -0.0056(5) -0.0126(5)
O11 0.0245(6) 0.0464(7) 0.0354(7) -0.0023(6) -0.0031(5) -0.0162(6)
O12 0.0254(6) 0.0409(7) 0.0388(7) 0.0043(6) -0.0112(5) -0.0155(5)
Zn1 0.02520(10) 0.02206(10) 0.01709(9) -0.00009(7) -0.00528(7) -0.01170(8)
Zn2 0.02429(10) 0.02207(10) 0.01751(9) -0.00008(7) -0.00565(7) -0.01107(8)

loop_
_atom_type_symbol
_atom_type_description
_atom_type_scat_dispersion_real
_atom_type_scat_dispersion_imag
_atom_type_scat_source
C C 0.0033 0.0016 'International Tables Vol C Tables 4.2.6.8 and 6.1.1.4'
H H 0.0000 0.0000 'International Tables Vol C Tables 4.2.6.8 and 6.1.1.4'
N N 0.0061 0.0033 'International Tables Vol C Tables 4.2.6.8 and 6.1.1.4'
O O 0.0106 0.0060 'International Tables Vol C Tables 4.2.6.8 and 6.1.1.4'
Zn Zn 0.2839 1.4301 'International Tables Vol C Tables 4.2.6.8 and 6.1.1.4'

loop_
_geom_angle_atom_site_label_1
_geom_angle_atom_site_label_2
_geom_angle_atom_site_label_3
_geom_angle
_geom_angle_site_symmetry_1
_geom_angle_site_symmetry_3
_geom_angle_publ_flag
N1 C1 C2 122.11(16) . . ?
C3 C2 C1 118.41(17) . . ?
C4 C3 C2 120.00(15) . . ?
C4 C3 N2 120.94(15) . . ?
C2 C3 N2 119.06(16) . . ?
C3 C4 C5 118.23(16) . . ?
N1 C5 C4 123.02(16) . . ?
O1 C6 N2 120.59(15) . . ?
O1 C6 C7 122.86(17) . . ?
N2 C6 C7 116.55(15) . . ?
C17 C7 C8 120.33(16) . . ?
C17 C7 C6 120.10(16) . . ?
C8 C7 C6 119.56(16) . . ?
C14 C8 C9 119.60(15) . . ?
C14 C8 C7 118.78(16) . . ?
C9 C8 C7 121.61(15) . . ?
C11 C9 C8 120.47(15) . . ?
C11 C9 C10 119.67(15) . . ?
C8 C9 C10 119.83(15) . . ?
O2 C10 N2 121.00(15) . . ?
O2 C10 C9 122.73(15) . . ?
N2 C10 C9 116.23(15) . . ?
C9 C11 C12 120.15(16) . . ?
C13 C12 C11 120.36(16) . . ?
C12 C13 C14 121.34(15) . . ?
C12 C13 C19 119.98(15) . . ?
C14 C13 C19 118.66(15) . . ?
C15 C14 C8 119.95(16) . . ?
C15 C14 C13 121.99(15) . . ?
C8 C14 C13 118.06(16) . . ?
C16 C15 C14 120.74(16) . . ?
C16 C15 C18 119.00(17) . . ?
C14 C15 C18 120.25(16) . . ?
C15 C16 C17 119.22(18) . . ?
C7 C17 C16 120.97(17) . . ?
O3 C18 N3 119.67(16) . . ?
O3 C18 C15 123.69(17) . . ?
N3 C18 C15 116.63(16) . . ?
O4 C19 N3 120.75(15) . . ?
O4 C19 C13 122.42(16) . . ?
N3 C19 C13 116.83(15) . . ?
C21 C20 C24 119.48(16) . . ?
C21 C20 N3 120.01(15) . . ?
C24 C20 N3 120.51(16) . . ?
C20 C21 C22 118.97(18) . . ?
N4 C22 C21 122.62(18) . . ?
N4 C23 C24 122.56(17) . . ?
C20 C24 C23 118.11(18) . . ?
O9 C25 O10 125.63(15) . . ?
O9 C25 C26 118.09(14) . . ?
O10 C25 C26 116.28(14) . . ?
C27 C26 C31 118.45(16) . . ?
C27 C26 C25 120.61(16) . . ?
C31 C26 C25 120.92(15) . . ?
C26 C27 C28 121.16(18) . . ?
C27 C28 C29 121.17(18) . . ?
C30 C29 C28 117.54(17) . . ?
C30 C29 C32 121.74(17) . . ?
C28 C29 C32 120.72(18) . . ?
C29 C30 C31 120.99(17) . . ?
C26 C31 C30 120.61(17) . . ?
C37 C32 C33 118.39(17) . . ?
C37 C32 C29 121.00(16) . . ?
C33 C32 C29 120.60(17) . . ?
C34 C33 C32 121.15(18) . . ?
C33 C34 C35 120.71(18) . . ?
C34 C35 C36 118.53(16) . . ?
C34 C35 C38 120.55(16) . 1_455 ?
C36 C35 C38 120.86(15) . 1_455 ?
C37 C36 C35 120.64(16) . . ?
C36 C37 C32 120.58(17) . . ?
O11 C38 O12 125.59(15) . . ?
O11 C38 C35 117.39(15) . 1_655 ?
O12 C38 C35 117.00(15) . 1_655 ?
O8 C39 O7 125.54(14) . . ?
O8 C39 C40 117.10(14) . 1_545 ?
O7 C39 C40 117.34(14) . 1_545 ?
C41 C40 C45 118.84(15) . . ?
C41 C40 C39 121.38(14) . 1_565 ?
C45 C40 C39 119.76(15) . 1_565 ?
C40 C41 C42 120.68(16) . . ?
C41 C42 C43 121.25(16) . . ?
C42 C43 C44 117.55(15) . . ?
C42 C43 C46 121.60(15) . . ?
C44 C43 C46 120.85(15) . . ?
C45 C44 C43 121.07(17) . . ?
C40 C45 C44 120.58(16) . . ?
C47 C46 C51 118.13(15) . . ?
C47 C46 C43 121.00(15) . . ?
C51 C46 C43 120.87(15) . . ?
C46 C47 C48 121.60(15) . . ?
C49 C48 C47 119.87(15) . . ?
C48 C49 C50 118.94(14) . . ?
C48 C49 C52 121.02(14) . . ?
C50 C49 C52 120.01(14) . . ?
C51 C50 C49 120.71(15) . . ?
C50 C51 C46 120.75(16) . . ?
O5 C52 O6 126.14(14) . . ?
O5 C52 C49 116.21(14) . . ?
O6 C52 C49 117.65(14) . . ?
C5 N1 C1 118.18(14) . . ?
C5 N1 Zn2 118.91(11) . . ?
C1 N1 Zn2 122.64(11) . . ?
C10 N2 C6 125.74(14) . . ?
C10 N2 C3 117.67(14) . . ?
C6 N2 C3 116.36(13) . . ?
C19 N3 C18 125.58(14) . . ?
C19 N3 C20 117.27(14) . . ?
C18 N3 C20 116.93(14) . . ?
C22 N4 C23 118.19(15) . . ?
C22 N4 Zn1 120.78(12) . 1_554 ?
C23 N4 Zn1 120.72(11) . 1_554 ?
C52 O5 Zn1 130.53(10) . . ?
C52 O6 Zn2 120.74(10) . . ?
C39 O7 Zn2 123.87(10) . . ?
C39 O8 Zn1 127.74(10) . . ?
C25 O9 Zn1 117.63(10) . . ?
C25 O10 Zn2 134.48(10) . . ?
C38 O11 Zn1 127.40(11) . . ?
C38 O12 Zn2 123.54(11) . . ?
O8 Zn1 N4 105.52(5) . 1_556 ?
O8 Zn1 O5 156.12(5) . . ?
N4 Zn1 O5 98.25(5) 1_556 . ?
O8 Zn1 O9 86.94(5) . . ?
N4 Zn1 O9 100.29(5) 1_556 . ?
O5 Zn1 O9 91.10(5) . . ?
O8 Zn1 O11 88.46(5) . . ?
N4 Zn1 O11 96.67(5) 1_556 . ?
O5 Zn1 O11 86.54(5) . . ?
O9 Zn1 O11 163.04(5) . . ?
O8 Zn1 Zn2 79.42(3) . . ?
N4 Zn1 Zn2 171.96(4) 1_556 . ?
O5 Zn1 Zn2 76.70(3) . . ?
O9 Zn1 Zn2 86.18(3) . . ?
O11 Zn1 Zn2 76.93(3) . . ?
O12 Zn2 N1 107.61(5) . . ?
O12 Zn2 O6 87.44(5) . . ?
N1 Zn2 O6 97.33(5) . . ?
O12 Zn2 O7 89.76(5) . . ?
N1 Zn2 O7 99.64(5) . . ?
O6 Zn2 O7 162.85(4) . . ?
O12 Zn2 O10 155.96(5) . . ?
N1 Zn2 O10 96.43(5) . . ?
O6 Zn2 O10 89.80(4) . . ?
O7 Zn2 O10 85.89(4) . . ?
O12 Zn2 Zn1 82.58(3) . . ?
N1 Zn2 Zn1 169.81(4) . . ?
O6 Zn2 Zn1 82.70(3) . . ?
O7 Zn2 Zn1 80.16(3) . . ?
O10 Zn2 Zn1 73.38(3) . . ?

loop_
_geom_bond_atom_site_label_1
_geom_bond_atom_site_label_2
_geom_bond_distance
_geom_bond_site_symmetry_2
_geom_bond_publ_flag
C1 N1 1.347(2) . ?
C1 C2 1.381(2) . ?
C2 C3 1.380(2) . ?
C3 C4 1.365(2) . ?
C3 N2 1.4458(19) . ?
C4 C5 1.383(2) . ?
C5 N1 1.330(2) . ?
C6 O1 1.202(2) . ?
C6 N2 1.407(2) . ?
C6 C7 1.478(2) . ?
C7 C17 1.361(2) . ?
C7 C8 1.419(2) . ?
C8 C14 1.407(2) . ?
C8 C9 1.412(2) . ?
C9 C11 1.363(2) . ?
C9 C10 1.484(2) . ?
C10 O2 1.208(2) . ?
C10 N2 1.401(2) . ?
C11 C12 1.408(2) . ?
C12 C13 1.348(2) . ?
C13 C14 1.422(2) . ?
C13 C19 1.498(2) . ?
C14 C15 1.392(2) . ?
C15 C16 1.384(2) . ?
C15 C18 1.477(2) . ?
C16 C17 1.409(2) . ?
C18 O3 1.224(2) . ?
C18 N3 1.404(2) . ?
C19 O4 1.213(2) . ?
C19 N3 1.390(2) . ?
C20 C21 1.361(3) . ?
C20 C24 1.375(2) . ?
C20 N3 1.4424(19) . ?
C21 C22 1.375(2) . ?
C22 N4 1.324(2) . ?
C23 N4 1.335(2) . ?
C23 C24 1.382(2) . ?
C25 O9 1.2544(18) . ?
C25 O10 1.2584(19) . ?
C25 C26 1.492(2) . ?
C26 C27 1.372(2) . ?
C26 C31 1.391(2) . ?
C27 C28 1.385(3) . ?
C28 C29 1.393(3) . ?
C29 C30 1.390(3) . ?
C29 C32 1.481(2) . ?
C30 C31 1.392(2) . ?
C32 C37 1.389(2) . ?
C32 C33 1.392(3) . ?
C33 C34 1.369(3) . ?
C34 C35 1.387(2) . ?
C35 C36 1.396(2) . ?
C35 C38 1.498(2) 1_455 ?
C36 C37 1.379(2) . ?
C38 O11 1.2576(19) . ?
C38 O12 1.2587(19) . ?
C38 C35 1.498(2) 1_655 ?
C39 O8 1.2562(18) . ?
C39 O7 1.2660(18) . ?
C39 C40 1.501(2) 1_545 ?
C40 C41 1.377(2) . ?
C40 C45 1.378(2) . ?
C40 C39 1.501(2) 1_565 ?
C41 C42 1.384(2) . ?
C42 C43 1.388(2) . ?
C43 C44 1.390(2) . ?
C43 C46 1.487(2) . ?
C44 C45 1.388(2) . ?
C46 C47 1.384(2) . ?
C46 C51 1.396(2) . ?
C47 C48 1.393(2) . ?
C48 C49 1.388(2) . ?
C49 C50 1.393(2) . ?
C49 C52 1.508(2) . ?
C50 C51 1.384(2) . ?
C52 O5 1.2530(18) . ?
C52 O6 1.2532(18) . ?
N1 Zn2 2.0322(13) . ?
N4 Zn1 2.0212(13) 1_554 ?
O5 Zn1 2.0212(11) . ?
O6 Zn2 2.0372(11) . ?
O7 Zn2 2.0517(10) . ?
O8 Zn1 2.0158(11) . ?
O9 Zn1 2.0430(11) . ?
O10 Zn2 2.0528(11) . ?
O11 Zn1 2.0595(11) . ?
O12 Zn2 2.0184(11) . ?
Zn1 N4 2.0212(13) 1_556 ?
Zn1 Zn2 2.9274(3) . ?
